data_7203651
loop_
_publ_author_name
'\/Lukasz Dobrzycki'
'Krzysztof Wo\'zniak'

_publ_section_title
;
 On polymorphism and planarity of benzidine dihydrochloride
;
_journal_issue 11
_journal_name_full CrystEngComm
_journal_page_first 780
_journal_paper_doi 10.1039/b612605g
_journal_volume 8
_journal_year 2006
_chemical_formula_sum 'C12 H14 Cl2 N2'
_chemical_formula_weight 257.15
_chemical_name_systematic
;
?
;
_space_group_IT_number 60
_symmetry_cell_setting orthorhombic
_symmetry_space_group_name_Hall '-P 2n 2ab'
_symmetry_space_group_name_H-M 'P b c n'
_atom_sites_solution_hydrogens geom
_atom_sites_solution_primary direct
_atom_sites_solution_secondary difmap
_audit_creation_method SHELXL-97
_cell_angle_alpha 90.00
_cell_angle_beta 90.00
_cell_angle_gamma 90.00
_cell_formula_units_Z 4
_cell_length_a 27.459(3)
_cell_length_b 6.0877(8)
_cell_length_c 7.3074(10)
_cell_measurement_temperature 293(2)
_cell_volume 1221.5(3)
_computing_cell_refinement
;
CrysAlis RED, Oxford Diffraction Ltd.,
Version 1.171.28cycle2 beta (release 25-10-2005 CrysAlis171 .NET)
(compiled Oct 25 2005,08:50:05)
;
_computing_data_collection
;
CrysAlis CCD, Oxford Diffraction Ltd.,
Version 1.171.28cycle2 beta (release 25-10-2005 CrysAlis171 .NET)
(compiled Oct 25 2005,08:50:05)
;
_computing_data_reduction
;
CrysAlis RED, Oxford Diffraction Ltd.,
Version 1.171.28cycle2 beta (release 25-10-2005 CrysAlis171 .NET)
(compiled Oct 25 2005,08:50:05)
;
_computing_molecular_graphics Diamond
_computing_publication_material SHELXTL-97
_computing_structure_refinement 'SHELXL-97 (Sheldrick, 1997)'
_computing_structure_solution 'SHELXS-97 (Sheldrick, 1990)'
_diffrn_ambient_temperature 293(2)
_diffrn_detector_area_resol_mean 8.6479
_diffrn_measured_fraction_theta_full 0.999
_diffrn_measured_fraction_theta_max 0.999
_diffrn_measurement_device_type KM4CCD
_diffrn_measurement_method 'omega scan'
_diffrn_radiation_monochromator graphite
_diffrn_radiation_source 'fine-focus sealed tube'
_diffrn_radiation_type MoK\a
_diffrn_radiation_wavelength 0.71073
_diffrn_reflns_av_R_equivalents 0.0302
_diffrn_reflns_av_sigmaI/netI 0.0118
_diffrn_reflns_limit_h_max 38
_diffrn_reflns_limit_h_min -38
_diffrn_reflns_limit_k_max 8
_diffrn_reflns_limit_k_min -8
_diffrn_reflns_limit_l_max 10
_diffrn_reflns_limit_l_min -10
_diffrn_reflns_number 39654
_diffrn_reflns_theta_full 29.97
_diffrn_reflns_theta_max 29.97
_diffrn_reflns_theta_min 2.97
_diffrn_standards_decay_% 2
_diffrn_standards_number '1 frame'
_exptl_absorpt_coefficient_mu 0.505
_exptl_absorpt_correction_T_max 0.97
_exptl_absorpt_correction_T_min 0.76
_exptl_absorpt_correction_type multi-scan
_exptl_absorpt_process_details
;
CrysAlis RED, Oxford Diffraction Ltd.,
Version 1.171.28cycle2 beta (release 25-10-2005 CrysAlis171 .NET)
(compiled Oct 25 2005,08:50:05)
Empirical absorption correction using spherical harmonics,
implemented in SCALE3 ABSPACK scaling algorithm.
;
_exptl_crystal_colour colourless
_exptl_crystal_density_diffrn 1.398
_exptl_crystal_density_method 'not measured'
_exptl_crystal_description prismatic
_exptl_crystal_F_000 536
_exptl_crystal_size_max 0.78
_exptl_crystal_size_mid 0.43
_exptl_crystal_size_min 0.06
_refine_diff_density_max 0.272
_refine_diff_density_min -0.289
_refine_diff_density_rms 0.054
_refine_ls_extinction_method none
_refine_ls_goodness_of_fit_ref 1.101
_refine_ls_hydrogen_treatment refall
_refine_ls_matrix_type full
_refine_ls_number_parameters 101
_refine_ls_number_reflns 1783
_refine_ls_number_restraints 0
_refine_ls_restrained_S_all 1.101
_refine_ls_R_factor_all 0.0571
_refine_ls_R_factor_gt 0.0397
_refine_ls_shift/su_max 0.000
_refine_ls_shift/su_mean 0.000
_refine_ls_structure_factor_coef Fsqd
_refine_ls_weighting_details 'calc w=1/[\s^2^(Fo^2^)+(0.0727P)^2^+0.4919P] where P=(Fo^2^+2Fc^2^)/3'
_refine_ls_weighting_scheme calc
_refine_ls_wR_factor_gt 0.1313
_refine_ls_wR_factor_ref 0.1465
_reflns_number_gt 1231
_reflns_number_total 1783
_reflns_threshold_expression >2sigma(I)
_cod_data_source_file b612605g.txt
_cod_data_source_block 2_293
_cod_depositor_comments
;
The following automatic conversions were performed:
'_symmetry_cell_setting' value 'Orthorhombic' changed to 'orthorhombic'
according to '/home/saulius/struct/CIF-dictionaries/cif_core.dic'
dictionary named 'cif_core.dic' version 2.4.1 from 2010-06-29.

Automatic conversion script
Id: cif_fix_enum 1527 2010-12-29 10:47:43Z saulius 
;
_cod_original_sg_symbol_H-M Pbcn
_cod_database_code 7203651

loop_
_symmetry_equiv_pos_as_xyz
'x, y, z'
'-x+1/2, -y+1/2, z+1/2'
'-x, y, -z+1/2'
'x+1/2, -y+1/2, -z'
'-x, -y, -z'
'x-1/2, y-1/2, -z-1/2'
'x, -y, z-1/2'
'-x-1/2, y-1/2, z'

loop_
_atom_site_label
_atom_site_type_symbol
_atom_site_fract_x
_atom_site_fract_y
_atom_site_fract_z
_atom_site_U_iso_or_equiv
_atom_site_adp_type
_atom_site_occupancy
_atom_site_symmetry_multiplicity
_atom_site_calc_flag
_atom_site_refinement_flags
_atom_site_disorder_assembly
_atom_site_disorder_group
Cl1 Cl 0.205962(17) 0.25667(7) 0.13427(9) 0.0471(2) Uani 1 1 d . . .
N1 N 0.18138(6) 0.7513(3) 0.2234(3) 0.0415(4) Uani 1 1 d . . .
C1 C 0.12792(6) 0.7486(3) 0.2258(3) 0.0333(4) Uani 1 1 d . . .
C2 C 0.10198(6) 0.9283(3) 0.1667(3) 0.0389(5) Uani 1 1 d . . .
C3 C 0.05157(6) 0.9252(3) 0.1766(3) 0.0368(4) Uani 1 1 d . . .
C4 C 0.02694(6) 0.7434(3) 0.2448(2) 0.0290(4) Uani 1 1 d . . .
C5 C 0.05399(6) 0.5630(3) 0.3023(3) 0.0357(4) Uani 1 1 d . . .
C6 C 0.10440(6) 0.5656(3) 0.2943(3) 0.0381(5) Uani 1 1 d . . .
H1A H 0.1994(10) 0.636(6) 0.170(5) 0.080(10) Uiso 1 1 d . . .
H1B H 0.1994(10) 0.750(3) 0.340(4) 0.051(8) Uiso 1 1 d . . .
H1C H 0.1982(10) 0.852(6) 0.171(5) 0.080(11) Uiso 1 1 d . . .
H2 H 0.1178(8) 1.054(4) 0.119(3) 0.056(7) Uiso 1 1 d . . .
H3 H 0.0317(8) 1.053(4) 0.137(3) 0.048(6) Uiso 1 1 d . . .
H5 H 0.0357(8) 0.432(4) 0.355(3) 0.054(7) Uiso 1 1 d . . .
H6 H 0.1222(8) 0.441(4) 0.329(3) 0.054(7) Uiso 1 1 d . . .

loop_
_atom_site_aniso_label
_atom_site_aniso_U_11
_atom_site_aniso_U_22
_atom_site_aniso_U_33
_atom_site_aniso_U_23
_atom_site_aniso_U_13
_atom_site_aniso_U_12
Cl1 0.0267(3) 0.0333(3) 0.0813(4) -0.0011(2) -0.0082(2) -0.00082(17)
N1 0.0194(7) 0.0395(9) 0.0657(12) -0.0002(9) 0.0007(7) 0.0007(7)
C1 0.0188(7) 0.0365(9) 0.0445(10) -0.0027(8) 0.0009(7) -0.0003(6)
C2 0.0259(9) 0.0341(9) 0.0567(12) 0.0064(9) 0.0000(8) -0.0029(7)
C3 0.0240(8) 0.0350(9) 0.0514(11) 0.0059(8) -0.0025(7) 0.0003(7)
C4 0.0204(7) 0.0344(9) 0.0321(8) -0.0015(8) -0.0008(6) 0.0001(7)
C5 0.0252(8) 0.0347(9) 0.0473(11) 0.0054(8) 0.0033(7) 0.0001(7)
C6 0.0269(9) 0.0352(9) 0.0523(12) 0.0046(9) 0.0004(8) 0.0047(7)

loop_
_atom_type_symbol
_atom_type_description
_atom_type_scat_dispersion_real
_atom_type_scat_dispersion_imag
_atom_type_scat_source
C C 0.0033 0.0000 'International Tables Vol C Tables 4.2.6.8 and 6.1.1.4'
H H 0.0000 0.0000 'International Tables Vol C Tables 4.2.6.8 and 6.1.1.4'
N N 0.0061 0.0000 'International Tables Vol C Tables 4.2.6.8 and 6.1.1.4'
Cl Cl 0.1484 0.0000 'International Tables Vol C Tables 4.2.6.8 and 6.1.1.4'

loop_
_geom_angle_atom_site_label_1
_geom_angle_atom_site_label_2
_geom_angle_atom_site_label_3
_geom_angle
_geom_angle_site_symmetry_1
_geom_angle_site_symmetry_3
_geom_angle_publ_flag
C1 N1 H1A 121.3(18) . . ?
C1 N1 H1B 119.4(16) . . ?
H1A N1 H1B 95(2) . . ?
C1 N1 H1C 123(2) . . ?
H1A N1 H1C 94(3) . . ?
H1B N1 H1C 97(2) . . ?
C2 C1 C6 120.88(17) . . ?
C2 C1 N1 120.33(17) . . ?
C6 C1 N1 118.74(16) . . ?
C1 C2 C3 119.36(18) . . ?
C1 C2 H2 121.3(14) . . ?
C3 C2 H2 119.3(14) . . ?
C2 C3 C4 121.01(17) . . ?
C2 C3 H3 121.5(13) . . ?
C4 C3 H3 117.5(13) . . ?
C3 C4 C5 118.51(16) . . ?
C3 C4 C4 120.30(12) . 3 ?
C5 C4 C4 121.19(12) . 3 ?
C6 C5 C4 120.81(17) . . ?
C6 C5 H5 121.1(13) . . ?
C4 C5 H5 118.0(13) . . ?
C1 C6 C5 119.42(17) . . ?
C1 C6 H6 120.4(14) . . ?
C5 C6 H6 120.1(14) . . ?

loop_
_geom_bond_atom_site_label_1
_geom_bond_atom_site_label_2
_geom_bond_distance
_geom_bond_site_symmetry_2
_geom_bond_publ_flag
N1 C1 1.468(2) . ?
N1 H1A 0.94(3) . ?
N1 H1B 0.99(3) . ?
N1 H1C 0.86(3) . ?
C1 C2 1.375(3) . ?
C1 C6 1.382(3) . ?
C2 C3 1.386(2) . ?
C2 H2 0.94(3) . ?
C3 C4 1.390(2) . ?
C3 H3 0.99(2) . ?
C4 C5 1.391(2) . ?
C4 C4 1.481(3) 3 ?
C5 C6 1.386(2) . ?
C5 H5 1.02(2) . ?
C6 H6 0.94(2) . ?

loop_
_geom_hbond_atom_site_label_D
_geom_hbond_atom_site_label_H
_geom_hbond_atom_site_label_A
_geom_hbond_distance_DH
_geom_hbond_distance_HA
_geom_hbond_distance_DA
_geom_hbond_angle_DHA
_geom_hbond_site_symmetry_A
N1 H1B Cl1 0.99(3) 2.16(3) 3.078(2) 155(2) 7_566
N1 H1C Cl1 0.86(3) 2.48(4) 3.2161(19) 143(3) 1_565
N1 H1C Cl1 0.86(3) 2.71(3) 3.1614(18) 114(3) 8_665
N1 H1A Cl1 0.94(3) 2.33(4) 3.1540(18) 145(3) .

loop_
_geom_torsion_atom_site_label_1
_geom_torsion_atom_site_label_2
_geom_torsion_atom_site_label_3
_geom_torsion_atom_site_label_4
_geom_torsion
_geom_torsion_site_symmetry_1
_geom_torsion_site_symmetry_2
_geom_torsion_site_symmetry_3
_geom_torsion_site_symmetry_4
_geom_torsion_publ_flag
C6 C1 C2 C3 0.1(3) . . . . ?
N1 C1 C2 C3 -177.6(2) . . . . ?
C1 C2 C3 C4 -0.1(3) . . . . ?
C2 C3 C4 C5 -0.4(3) . . . . ?
C2 C3 C4 C4 179.7(2) . . . 3 ?
C3 C4 C5 C6 0.9(3) . . . . ?
C4 C4 C5 C6 -179.1(2) 3 . . . ?
C2 C1 C6 C5 0.5(3) . . . . ?
N1 C1 C6 C5 178.19(19) . . . . ?
C4 C5 C6 C1 -1.0(3) . . . . ?
